data_7250309
loop_
_publ_author_name
'Watanabe, Kosuke'
'Sugiyama, Haruki'
'Segawa, Yasutomo'

_publ_section_title
;
 Diverse tetracyanodihydrodipyrazinopyrazine clathrate crystals assembled
 from weak intermolecular interactions
;
_journal_issue 21
_journal_name_full CrystEngComm
_journal_page_first 3552
_journal_page_last 3559
_journal_paper_doi 10.1039/D5CE00289C
_journal_volume 27
_journal_year 2025
_chemical_formula_moiety '2(C15 H11 N5), 2(C5 H5 N)'
_chemical_formula_sum 'C40 H32 N12'
_chemical_formula_weight 680.77
_space_group_crystal_system triclinic
_space_group_IT_number 2
_space_group_name_Hall '-P 1'
_space_group_name_H-M_alt 'P -1'
_atom_sites_solution_hydrogens geom
_audit_creation_date 2024-12-23
_audit_creation_method
;
Olex2 1.5
(compiled 2023.08.24 svn.re1ec1418 for OlexSys, GUI svn.r6817)
;
_audit_update_record
;
2025-03-10 deposited with the CCDC.	2025-04-23 downloaded from the CCDC.
;
_cell_angle_alpha 70.868(8)
_cell_angle_beta 83.072(7)
_cell_angle_gamma 82.513(7)
_cell_formula_units_Z 2
_cell_length_a 9.3409(8)
_cell_length_b 12.7905(11)
_cell_length_c 16.1963(14)
_cell_measurement_reflns_used 3000
_cell_measurement_temperature 143.19(13)
_cell_measurement_theta_max 71.4310
_cell_measurement_theta_min 3.6740
_cell_volume 1806.3(3)
_computing_cell_refinement 'CrysAlisPro 1.171.41.93a (Rigaku OD, 2020)'
_computing_data_collection 'CrysAlisPro 1.171.41.93a (Rigaku OD, 2020)'
_computing_data_reduction 'CrysAlisPro 1.171.41.93a (Rigaku OD, 2020)'
_computing_molecular_graphics 'Olex2 1.5 (Dolomanov et al., 2009)'
_computing_publication_material 'Olex2 1.5 (Dolomanov et al., 2009)'
_computing_structure_refinement 'SHELXL 2019/3 (Sheldrick, 2015)'
_computing_structure_solution 'SHELXT 2018/2 (Sheldrick, 2018)'
_diffrn_ambient_temperature 143.15
_diffrn_detector_area_resol_mean 8.1195
_diffrn_detector_type EosS2
_diffrn_measured_fraction_theta_full 0.997
_diffrn_measured_fraction_theta_max 0.996
_diffrn_measurement_details
;
List of Runs (angles in degrees, time in seconds):

  # Type    Start    End  Width  t~exp~   \w     \q     \k     \f   Frames
#--------------------------------------------------------------------------
  1  \w    -12.00  32.00   1.00    9.55    --  -34.65  37.00 150.00   44
  2  \w     -6.00  22.00   1.00    9.55    --  -34.65  37.00 120.00   28
  3  \w     19.00  47.00   1.00    9.55    --   34.65 -57.00 -60.00   28
  4  \w     56.00 102.00   1.00    9.55    --   34.65  57.00   0.00   46
  5  \w      7.00  73.00   1.00    9.55    --   34.65 -99.00 -60.00   66
  6  \w     26.00  53.00   1.00    9.55    --   34.65  57.00 -90.00   27
  7  \w      7.00  34.00   1.00    9.55    --   34.65 -19.00 -60.00   27
  8  \w    -10.00  17.00   1.00    9.55    --   34.65 -77.00 150.00   27
  9  \w      7.00  71.00   1.00    9.55    --   34.65 -99.00-180.00   64
 10  \w     38.00  65.00   1.00    9.55    --   34.65-125.00-180.00   27
 11  \w    -33.00  29.00   1.00    9.55    --   34.65 -57.00 -90.00   62
 12  \w     17.00  43.00   1.00    9.55    --   34.65  37.00-150.00   26
 13  \w     76.00 102.00   1.00    9.55    --   34.65  57.00 -90.00   26
 14  \w     42.00  85.00   1.00    9.55    --   34.65-125.00  90.00   43
 15  \w    -29.00   1.00   1.00    9.55    --   34.65 -19.00 -60.00   30
 16  \w    -20.00  53.00   1.00    9.55    --   34.65 -77.00  60.00   73
 17  \w    -25.00  44.00   1.00    9.55    --   34.65 -37.00-180.00   69
 18  \w     40.00  71.00   1.00   38.21    --  107.04 -45.00 120.00   31
 19  \w     39.00  72.00   1.00   38.21    --  107.04 -45.00 -60.00   33
 20  \w     44.00  71.00   1.00   38.21    --  107.04 -45.00  30.00   27
 21  \w     39.00 173.00   1.00   38.21    --  107.04   0.00   0.00  134
 22  \w     90.00 151.00   1.00   38.21    --  107.04  61.00-150.00   61
 23  \w     40.00 109.00   1.00   38.21    --  107.04-111.00 -30.00   69
 24  \w     40.00  67.00   1.00   38.21    --  107.04 -45.00 -30.00   27
 25  \w     43.00 102.00   1.00   38.21    --  107.04-111.00 -90.00   59
 26  \w     48.00  75.00   1.00   38.21    --  107.04 -94.00 120.00   27
 27  \w    119.00 168.00   1.00   38.21    --  107.04  77.00-180.00   49
 28  \w    114.00 156.00   1.00   38.21    --  107.04  77.00  30.00   42
 29  \w     40.00  72.00   1.00   38.21    --  107.04 -45.00  90.00   32
 30  \w     40.00  71.00   1.00   38.21    --  107.04 -45.00 -90.00   31
 31  \w     41.00  72.00   1.00   38.21    --  107.04 -45.00  60.00   31
 32  \w     40.00  74.00   1.00   38.21    --  107.04 -61.00  30.00   34
 33  \w     39.00  64.00   1.00   38.21    --  107.04 -45.00 150.00   25
 34  \w     69.00 109.00   1.00   38.21    --  107.04-111.00  90.00   40
 35  \w     45.00  70.00   1.00   38.21    --  107.04 -45.00-150.00   25
 36  \w     65.00 109.00   1.00   38.21    --  107.04-111.00-180.00   44
 37  \w     39.00  70.00   1.00   38.21    --  107.04 -45.00-120.00   31
 38  \w     67.00 109.00   1.00   38.21    --  107.04 -77.00 -60.00   42
 39  \w     90.00 117.00   1.00   38.21    --  107.04 -77.00 120.00   27
 40  \w     52.00  77.00   1.00   38.21    --  107.04 -77.00 120.00   25
;
_diffrn_measurement_device 'four-circle diffractometer'
_diffrn_measurement_device_type 'SuperNova, Dual, Cu at home/near, EosS2'
_diffrn_measurement_method '\w scans'
_diffrn_radiation_type CuK\a
_diffrn_radiation_wavelength 1.54184
_diffrn_reflns_av_unetI/netI 0.0696
_diffrn_reflns_Laue_measured_fraction_full 0.997
_diffrn_reflns_Laue_measured_fraction_max 0.996
_diffrn_reflns_limit_h_max 11
_diffrn_reflns_limit_h_min -11
_diffrn_reflns_limit_k_max 15
_diffrn_reflns_limit_k_min -14
_diffrn_reflns_limit_l_max 19
_diffrn_reflns_limit_l_min -18
_diffrn_reflns_number 6592
_diffrn_reflns_point_group_measured_fraction_full 0.997
_diffrn_reflns_point_group_measured_fraction_max 0.996
_diffrn_reflns_theta_full 67.684
_diffrn_reflns_theta_max 68.251
_diffrn_reflns_theta_min 2.898
_exptl_absorpt_coefficient_mu 0.630
_exptl_absorpt_correction_T_max 1.00000
_exptl_absorpt_correction_T_min 0.58708
_exptl_absorpt_correction_type multi-scan
_exptl_absorpt_process_details
;
CrysAlisPro 1.171.41.93a (Rigaku Oxford Diffraction, 2020)
Empirical absorption correction using spherical harmonics,
implemented in SCALE3 ABSPACK scaling algorithm.
;
_exptl_crystal_colour yellow
_exptl_crystal_colour_primary yellow
_exptl_crystal_density_diffrn 1.252
_exptl_crystal_description plate
_exptl_crystal_F_000 712
_exptl_crystal_size_max 0.15
_exptl_crystal_size_mid 0.08
_exptl_crystal_size_min 0.02
_refine_diff_density_max 0.401
_refine_diff_density_min -0.367
_refine_diff_density_rms 0.084
_refine_ls_extinction_method none
_refine_ls_goodness_of_fit_ref 1.072
_refine_ls_hydrogen_treatment constr
_refine_ls_matrix_type full
_refine_ls_number_parameters 476
_refine_ls_number_reflns 6592
_refine_ls_number_restraints 0
_refine_ls_restrained_S_all 1.072
_refine_ls_R_factor_all 0.1146
_refine_ls_R_factor_gt 0.0787
_refine_ls_shift/su_max 0.000
_refine_ls_shift/su_mean 0.000
_refine_ls_structure_factor_coef Fsqd
_refine_ls_weighting_details 'w=1/[\s^2^(Fo^2^)+(0.1398P)^2^] where P=(Fo^2^+2Fc^2^)/3'
_refine_ls_weighting_scheme calc
_refine_ls_wR_factor_gt 0.2206
_refine_ls_wR_factor_ref 0.2491
_reflns_Friedel_coverage 0.000
_reflns_number_gt 4295
_reflns_number_total 6592
_reflns_threshold_expression 'I > 2\s(I)'
_cod_data_source_file d5ce00289c2.cif
_cod_data_source_block TCDP-pyridine
_cod_depositor_comments 'Adding full bibliography for 7250300--7250316.cif.'
_cod_database_code 7250309
_shelx_shelxl_version_number 2019/3
_shelx_space_group_comment
;
The symmetry employed for this shelxl refinement is uniquely defined
by the following loop, which should always be used as a source of
symmetry information in preference to the above space-group names.
They are only intended as comments.
;
_olex2_refinement_description
;
1. Twinned data refinement
 Scales: 0.695(8)
 0.305(8)
2. Fixed Uiso
 At 1.2 times of:
  All C(H) groups
 At 1.5 times of:
  All C(H,H,H) groups
3.a Aromatic/amide H refined with riding coordinates:
 C23(H23), C25(H25), C5(H5), C3(H3), C48(H48), C45(H45), C49(H49), C46(H46),
 C42(H42), C43(H43), C52(H52), C51(H51), C44(H44), C50(H50)
3.b Idealised Me refined as rotating group:
 C29(H29A,H29B,H29C), C27(H27A,H27B,H27C), C7(H7A,H7B,H7C), C9(H9A,H9B,H9C),
 C28(H28A,H28B,H28C), C8(H8A,H8B,H8C)
;
_olex2_submission_special_instructions 'No special instructions were received'
_oxdiff_exptl_absorpt_empirical_details
;
Empirical correction (ABSPACK) includes:
- Absorption correction using spherical harmonics
- Frame scaling
- Detector area scaling
;

loop_
_space_group_symop_operation_xyz
'x, y, z'
'-x, -y, -z'

loop_
_atom_site_label
_atom_site_type_symbol
_atom_site_fract_x
_atom_site_fract_y
_atom_site_fract_z
_atom_site_U_iso_or_equiv
_atom_site_adp_type
_atom_site_occupancy
_atom_site_site_symmetry_order
_atom_site_calc_flag
_atom_site_refinement_flags_posn
_atom_site_refinement_flags_adp
_atom_site_refinement_flags_occupancy
_atom_site_disorder_assembly
_atom_site_disorder_group
N36 N 0.7400(3) 0.0713(2) 0.93200(19) 0.0352(6) Uani 1 1 d . . . . .
N30 N 0.9800(3) 0.0014(2) 0.91524(19) 0.0360(6) Uani 1 1 d . . . . .
N33 N 0.7860(3) 0.0789(2) 1.09802(19) 0.0364(6) Uani 1 1 d . . . . .
N16 N 0.7590(3) 0.5760(2) 0.42732(19) 0.0350(6) Uani 1 1 d . . . . .
N10 N 0.5175(3) 0.6139(2) 0.4710(2) 0.0356(6) Uani 1 1 d . . . . .
N20 N 1.1227(3) 0.5663(3) 0.3652(2) 0.0460(8) Uani 1 1 d . . . . .
N40 N 0.3835(3) 0.1687(3) 0.9200(2) 0.0488(8) Uani 1 1 d . . . . .
C32 C 0.8880(4) 0.0401(3) 1.0504(2) 0.0342(7) Uani 1 1 d . . . . .
C31 C 0.8670(4) 0.0383(3) 0.9647(2) 0.0346(7) Uani 1 1 d . . . . .
N38 N 0.4643(4) 0.2052(3) 1.1539(2) 0.0536(9) Uani 1 1 d . . . . .
C1 C 0.5389(3) 0.7316(3) 0.4433(2) 0.0350(7) Uani 1 1 d . . . . .
C22 C 0.8926(4) -0.0798(3) 0.8161(2) 0.0366(7) Uani 1 1 d . . . . .
C35 C 0.6342(4) 0.1103(3) 0.9820(2) 0.0361(7) Uani 1 1 d . . . . .
N47 N 0.8202(4) 0.3159(3) 0.9298(2) 0.0548(9) Uani 1 1 d . . . . .
C19 C 1.0088(4) 0.5375(3) 0.3858(2) 0.0374(8) Uani 1 1 d . . . . .
C34 C 0.6570(4) 0.1162(3) 1.0625(2) 0.0378(8) Uani 1 1 d . . . . .
C6 C 0.5968(4) 0.7705(3) 0.5011(2) 0.0374(8) Uani 1 1 d . . . . .
C23 C 0.8590(4) -0.0672(3) 0.7324(2) 0.0393(8) Uani 1 1 d . . . . .
H23 H 0.812691 -0.123791 0.723143 0.047 Uiso 1 1 calc R U . . .
C15 C 0.8679(4) 0.4987(3) 0.4174(2) 0.0358(7) Uani 1 1 d . . . . .
C11 C 0.6336(4) 0.5393(3) 0.4609(2) 0.0343(7) Uani 1 1 d . . . . .
C37 C 0.5485(4) 0.1652(3) 1.1128(3) 0.0404(8) Uani 1 1 d . . . . .
C26 C 1.0021(4) 0.0975(3) 0.7572(2) 0.0367(7) Uani 1 1 d . . . . .
C2 C 0.5053(4) 0.7975(3) 0.3598(2) 0.0379(8) Uani 1 1 d . . . . .
C39 C 0.4940(4) 0.1444(3) 0.9464(2) 0.0390(8) Uani 1 1 d . . . . .
C24 C 0.8908(4) 0.0256(3) 0.6611(2) 0.0382(8) Uani 1 1 d . . . . .
C21 C 0.9591(4) 0.0064(3) 0.8266(2) 0.0363(7) Uani 1 1 d . . . . .
C25 C 0.9666(4) 0.1057(3) 0.6749(2) 0.0400(8) Uani 1 1 d . . . . .
H25 H 0.994255 0.167056 0.626198 0.048 Uiso 1 1 calc R U . . .
C5 C 0.6289(4) 0.8809(3) 0.4706(3) 0.0439(9) Uani 1 1 d . . . . .
H5 H 0.668324 0.910568 0.508591 0.053 Uiso 1 1 calc R U . . .
C3 C 0.5405(4) 0.9075(3) 0.3324(3) 0.0422(8) Uani 1 1 d . . . . .
H3 H 0.519800 0.955010 0.275441 0.051 Uiso 1 1 calc R U . . .
N41 N 0.3365(4) 0.5316(3) 0.7430(3) 0.0644(11) Uani 1 1 d . . . . .
C4 C 0.6046(4) 0.9482(3) 0.3862(3) 0.0432(8) Uani 1 1 d . . . . .
C29 C 1.0854(4) 0.1830(3) 0.7711(3) 0.0456(9) Uani 1 1 d . . . . .
H29A H 1.029366 0.215247 0.813608 0.068 Uiso 1 1 calc R U . . .
H29B H 1.102495 0.241807 0.715293 0.068 Uiso 1 1 calc R U . . .
H29C H 1.178536 0.147359 0.793576 0.068 Uiso 1 1 calc R U . . .
C27 C 0.8602(4) -0.1804(3) 0.8925(3) 0.0445(8) Uani 1 1 d . . . . .
H27A H 0.788371 -0.158480 0.934673 0.067 Uiso 1 1 calc R U . . .
H27B H 0.949306 -0.214185 0.920939 0.067 Uiso 1 1 calc R U . . .
H27C H 0.821639 -0.234243 0.871884 0.067 Uiso 1 1 calc R U . . .
C7 C 0.4313(5) 0.7546(3) 0.3018(3) 0.0509(9) Uani 1 1 d . . . . .
H7A H 0.491021 0.690617 0.291266 0.076 Uiso 1 1 calc R U . . .
H7B H 0.417779 0.813412 0.245747 0.076 Uiso 1 1 calc R U . . .
H7C H 0.336665 0.731895 0.330460 0.076 Uiso 1 1 calc R U . . .
C9 C 0.6228(4) 0.6966(3) 0.5929(3) 0.0460(9) Uani 1 1 d . . . . .
H9A H 0.534931 0.660803 0.620628 0.069 Uiso 1 1 calc R U . . .
H9B H 0.647612 0.741441 0.626995 0.069 Uiso 1 1 calc R U . . .
H9C H 0.702874 0.639626 0.590708 0.069 Uiso 1 1 calc R U . . .
C28 C 0.8436(5) 0.0404(3) 0.5726(3) 0.0487(9) Uani 1 1 d . . . . .
H28A H 0.847516 -0.032365 0.564166 0.073 Uiso 1 1 calc R U . . .
H28B H 0.908239 0.087151 0.527273 0.073 Uiso 1 1 calc R U . . .
H28C H 0.744193 0.076155 0.568473 0.073 Uiso 1 1 calc R U . . .
C48 C 0.7627(5) 0.3536(4) 0.8530(3) 0.0548(10) Uani 1 1 d . . . . .
H48 H 0.786230 0.311736 0.813595 0.066 Uiso 1 1 calc R U . . .
C8 C 0.6500(5) 1.0654(3) 0.3530(3) 0.0560(11) Uani 1 1 d . . . . .
H8A H 0.675862 1.085669 0.402318 0.084 Uiso 1 1 calc R U . . .
H8B H 0.569640 1.117309 0.325456 0.084 Uiso 1 1 calc R U . . .
H8C H 0.733952 1.069107 0.309914 0.084 Uiso 1 1 calc R U . . .
C45 C 0.1392(6) 0.4492(4) 0.8366(4) 0.0692(13) Uani 1 1 d . . . . .
H45 H 0.097846 0.383118 0.871486 0.083 Uiso 1 1 calc R U . . .
C49 C 0.6721(5) 0.4487(4) 0.8277(4) 0.0668(13) Uani 1 1 d . . . . .
H49 H 0.632085 0.471343 0.772600 0.080 Uiso 1 1 calc R U . . .
C46 C 0.2684(5) 0.4442(4) 0.7915(3) 0.0622(12) Uani 1 1 d . . . . .
H46 H 0.314923 0.372643 0.794396 0.075 Uiso 1 1 calc R U . . .
C42 C 0.2680(5) 0.6304(4) 0.7409(3) 0.0609(11) Uani 1 1 d . . . . .
H42 H 0.315143 0.694616 0.708194 0.073 Uiso 1 1 calc R U . . .
C43 C 0.1358(6) 0.6457(4) 0.7823(4) 0.0682(13) Uani 1 1 d . . . . .
H43 H 0.090970 0.718177 0.777900 0.082 Uiso 1 1 calc R U . . .
C52 C 0.7871(6) 0.3753(4) 0.9834(4) 0.0657(12) Uani 1 1 d . . . . .
H52 H 0.827738 0.349427 1.038396 0.079 Uiso 1 1 calc R U . . .
C51 C 0.6976(6) 0.4723(6) 0.9643(5) 0.0840(17) Uani 1 1 d . . . . .
H51 H 0.675384 0.512101 1.005255 0.101 Uiso 1 1 calc R U . . .
C44 C 0.0680(6) 0.5514(5) 0.8316(4) 0.0782(16) Uani 1 1 d . . . . .
H44 H -0.025467 0.557793 0.861084 0.094 Uiso 1 1 calc R U . . .
C50 C 0.6399(7) 0.5108(5) 0.8830(5) 0.0894(19) Uani 1 1 d . . . . .
H50 H 0.579531 0.578815 0.866434 0.107 Uiso 1 1 calc R U . . .
C14 C 0.8476(4) 0.3880(3) 0.4404(2) 0.0358(7) Uani 1 1 d . . . . .
C17 C 0.9621(4) 0.3084(3) 0.4247(3) 0.0408(8) Uani 1 1 d . . . . .
N13 N 0.7187(3) 0.3486(2) 0.4774(2) 0.0358(6) Uani 1 1 d . . . . .
N18 N 1.0535(4) 0.2450(3) 0.4114(3) 0.0558(9) Uani 1 1 d . . . . .
C12 C 0.6139(4) 0.4224(3) 0.4886(2) 0.0339(7) Uani 1 1 d . . . . .

loop_
_atom_site_aniso_label
_atom_site_aniso_U_11
_atom_site_aniso_U_22
_atom_site_aniso_U_33
_atom_site_aniso_U_23
_atom_site_aniso_U_13
_atom_site_aniso_U_12
N36 0.0320(14) 0.0340(14) 0.0394(15) -0.0118(12) -0.0043(11) -0.0015(11)
N30 0.0341(14) 0.0363(15) 0.0394(15) -0.0154(12) -0.0053(12) 0.0014(11)
N33 0.0345(14) 0.0349(14) 0.0389(15) -0.0118(12) -0.0040(11) 0.0013(11)
N16 0.0344(14) 0.0280(13) 0.0406(15) -0.0091(11) 0.0009(11) -0.0044(11)
N10 0.0357(14) 0.0257(13) 0.0441(16) -0.0110(12) 0.0033(12) -0.0053(11)
N20 0.0388(17) 0.0424(17) 0.0548(19) -0.0129(14) 0.0010(14) -0.0079(13)
N40 0.0387(17) 0.0528(19) 0.0500(19) -0.0106(15) -0.0075(14) 0.0018(14)
C32 0.0350(17) 0.0287(15) 0.0382(17) -0.0105(13) -0.0022(13) -0.0014(12)
C31 0.0362(17) 0.0300(15) 0.0357(17) -0.0087(13) -0.0030(13) -0.0009(13)
N38 0.0423(18) 0.062(2) 0.059(2) -0.0278(18) -0.0036(15) 0.0068(16)
C1 0.0308(16) 0.0264(16) 0.0463(19) -0.0121(14) 0.0057(13) -0.0045(12)
C22 0.0310(16) 0.0336(17) 0.0445(19) -0.0136(14) -0.0013(13) 0.0007(13)
C35 0.0323(16) 0.0299(16) 0.0442(19) -0.0096(14) -0.0042(14) -0.0008(12)
N47 0.062(2) 0.0483(19) 0.054(2) -0.0133(16) -0.0029(16) -0.0143(16)
C19 0.0384(19) 0.0307(16) 0.0405(18) -0.0099(14) -0.0002(14) -0.0008(14)
C34 0.0363(17) 0.0336(16) 0.0412(19) -0.0096(14) -0.0012(14) -0.0028(13)
C6 0.0302(16) 0.0334(17) 0.047(2) -0.0112(15) -0.0001(14) -0.0045(13)
C23 0.0358(17) 0.0392(18) 0.049(2) -0.0214(16) -0.0048(15) -0.0022(14)
C15 0.0351(17) 0.0331(16) 0.0370(18) -0.0086(14) 0.0014(13) -0.0060(13)
C11 0.0345(16) 0.0287(16) 0.0384(17) -0.0095(13) -0.0002(13) -0.0043(12)
C37 0.0349(18) 0.0406(18) 0.046(2) -0.0138(16) -0.0067(15) -0.0002(14)
C26 0.0375(17) 0.0327(16) 0.0402(18) -0.0129(14) -0.0050(14) 0.0006(13)
C2 0.0393(18) 0.0324(17) 0.0431(19) -0.0146(15) 0.0025(14) -0.0059(13)
C39 0.039(2) 0.0366(17) 0.0376(18) -0.0102(14) 0.0026(15) -0.0018(14)
C24 0.0370(17) 0.0377(18) 0.0421(19) -0.0159(15) -0.0061(14) -0.0002(14)
C21 0.0338(17) 0.0381(17) 0.0373(18) -0.0139(14) -0.0058(13) 0.0031(13)
C25 0.0433(19) 0.0340(17) 0.0421(19) -0.0121(14) -0.0034(15) -0.0018(14)
C5 0.044(2) 0.0339(18) 0.056(2) -0.0150(16) -0.0070(16) -0.0095(14)
C3 0.047(2) 0.0317(17) 0.0436(19) -0.0081(15) 0.0031(15) -0.0071(14)
N41 0.051(2) 0.052(2) 0.074(3) -0.0025(19) 0.0047(18) -0.0035(16)
C4 0.0437(19) 0.0290(17) 0.056(2) -0.0132(16) -0.0007(16) -0.0058(14)
C29 0.049(2) 0.0369(18) 0.052(2) -0.0135(16) -0.0114(17) -0.0059(15)
C27 0.044(2) 0.0390(19) 0.050(2) -0.0128(16) -0.0016(16) -0.0079(15)
C7 0.065(3) 0.047(2) 0.045(2) -0.0163(17) -0.0035(18) -0.0147(18)
C9 0.043(2) 0.0414(19) 0.053(2) -0.0103(17) -0.0066(16) -0.0096(15)
C28 0.056(2) 0.047(2) 0.046(2) -0.0193(17) -0.0095(17) -0.0012(17)
C48 0.054(2) 0.051(2) 0.057(3) -0.0118(19) -0.0024(19) -0.0112(18)
C8 0.065(3) 0.033(2) 0.068(3) -0.0098(18) -0.004(2) -0.0167(17)
C45 0.069(3) 0.060(3) 0.081(3) -0.027(3) 0.016(3) -0.027(2)
C49 0.057(3) 0.064(3) 0.072(3) -0.013(2) -0.005(2) 0.000(2)
C46 0.067(3) 0.049(2) 0.062(3) -0.009(2) -0.002(2) -0.004(2)
C42 0.067(3) 0.047(2) 0.064(3) -0.013(2) 0.000(2) -0.009(2)
C43 0.077(3) 0.059(3) 0.071(3) -0.030(2) -0.005(3) 0.006(2)
C52 0.067(3) 0.068(3) 0.069(3) -0.026(2) -0.004(2) -0.021(2)
C51 0.071(3) 0.096(4) 0.106(5) -0.066(4) 0.013(3) -0.010(3)
C44 0.058(3) 0.088(4) 0.095(4) -0.044(3) 0.021(3) -0.016(3)
C50 0.068(3) 0.068(3) 0.131(6) -0.038(4) -0.007(4) 0.015(3)
C14 0.0319(16) 0.0343(17) 0.0401(18) -0.0111(14) -0.0004(13) -0.0036(13)
C17 0.0356(18) 0.0337(17) 0.053(2) -0.0135(15) 0.0008(15) -0.0068(14)
N13 0.0350(14) 0.0263(13) 0.0457(16) -0.0125(12) 0.0013(12) -0.0028(10)
N18 0.0398(17) 0.0418(18) 0.085(3) -0.0242(18) 0.0048(16) -0.0008(14)
C12 0.0333(16) 0.0290(16) 0.0392(18) -0.0105(13) 0.0005(13) -0.0060(12)

loop_
_atom_type_symbol
_atom_type_description
_atom_type_scat_dispersion_real
_atom_type_scat_dispersion_imag
_atom_type_scat_source
C C 0.0181 0.0091 'International Tables Vol C Tables 4.2.6.8 and 6.1.1.4'
H H 0.0000 0.0000 'International Tables Vol C Tables 4.2.6.8 and 6.1.1.4'
N N 0.0311 0.0180 'International Tables Vol C Tables 4.2.6.8 and 6.1.1.4'

loop_
_geom_angle_atom_site_label_1
_geom_angle_atom_site_label_2
_geom_angle_atom_site_label_3
_geom_angle
_geom_angle_site_symmetry_1
_geom_angle_site_symmetry_3
_geom_angle_publ_flag
C31 N36 C35 116.5(3) . . ?
C32 N30 C21 120.4(3) 2_757 . ?
C31 N30 C32 120.4(3) . 2_757 ?
C31 N30 C21 119.3(3) . . ?
C32 N33 C34 116.2(3) . . ?
C11 N16 C15 116.4(3) . . ?
C11 N10 C1 118.6(3) . . ?
C11 N10 C12 120.9(3) . 2_666 ?
C12 N10 C1 120.4(3) 2_666 . ?
N30 C32 C31 119.4(3) 2_757 . ?
N33 C32 N30 118.4(3) . 2_757 ?
N33 C32 C31 122.2(3) . . ?
N36 C31 N30 118.9(3) . . ?
N36 C31 C32 121.0(3) . . ?
N30 C31 C32 120.1(3) . . ?
C6 C1 N10 117.7(3) . . ?
C6 C1 C2 123.7(3) . . ?
C2 C1 N10 118.6(3) . . ?
C23 C22 C21 116.7(3) . . ?
C23 C22 C27 122.2(3) . . ?
C21 C22 C27 121.1(3) . . ?
N36 C35 C34 122.1(3) . . ?
N36 C35 C39 116.2(3) . . ?
C34 C35 C39 121.7(3) . . ?
C52 N47 C48 117.3(4) . . ?
N20 C19 C15 176.4(4) . . ?
N33 C34 C35 121.8(3) . . ?
N33 C34 C37 115.8(3) . . ?
C35 C34 C37 122.3(3) . . ?
C1 C6 C5 116.9(3) . . ?
C1 C6 C9 121.2(3) . . ?
C5 C6 C9 121.8(3) . . ?
C22 C23 H23 118.9 . . ?
C22 C23 C24 122.3(3) . . ?
C24 C23 H23 118.9 . . ?
N16 C15 C19 116.7(3) . . ?
N16 C15 C14 122.0(3) . . ?
C14 C15 C19 121.3(3) . . ?
N16 C11 N10 119.3(3) . . ?
N16 C11 C12 121.6(3) . . ?
N10 C11 C12 119.1(3) . . ?
N38 C37 C34 178.3(4) . . ?
C21 C26 C29 121.5(3) . . ?
C25 C26 C21 117.1(3) . . ?
C25 C26 C29 121.4(3) . . ?
C1 C2 C3 116.9(3) . . ?
C1 C2 C7 122.0(3) . . ?
C3 C2 C7 121.1(3) . . ?
N40 C39 C35 178.3(4) . . ?
C23 C24 C25 118.2(3) . . ?
C23 C24 C28 120.8(3) . . ?
C25 C24 C28 121.0(3) . . ?
C22 C21 N30 117.7(3) . . ?
C26 C21 N30 118.6(3) . . ?
C26 C21 C22 123.6(3) . . ?
C26 C25 C24 121.8(3) . . ?
C26 C25 H25 119.1 . . ?
C24 C25 H25 119.1 . . ?
C6 C5 H5 119.3 . . ?
C4 C5 C6 121.5(4) . . ?
C4 C5 H5 119.3 . . ?
C2 C3 H3 119.3 . . ?
C4 C3 C2 121.4(4) . . ?
C4 C3 H3 119.3 . . ?
C46 N41 C42 115.6(4) . . ?
C5 C4 C8 120.1(4) . . ?
C3 C4 C5 119.5(3) . . ?
C3 C4 C8 120.4(4) . . ?
C26 C29 H29A 109.5 . . ?
C26 C29 H29B 109.5 . . ?
C26 C29 H29C 109.5 . . ?
H29A C29 H29B 109.5 . . ?
H29A C29 H29C 109.5 . . ?
H29B C29 H29C 109.5 . . ?
C22 C27 H27A 109.5 . . ?
C22 C27 H27B 109.5 . . ?
C22 C27 H27C 109.5 . . ?
H27A C27 H27B 109.5 . . ?
H27A C27 H27C 109.5 . . ?
H27B C27 H27C 109.5 . . ?
C2 C7 H7A 109.5 . . ?
C2 C7 H7B 109.5 . . ?
C2 C7 H7C 109.5 . . ?
H7A C7 H7B 109.5 . . ?
H7A C7 H7C 109.5 . . ?
H7B C7 H7C 109.5 . . ?
C6 C9 H9A 109.5 . . ?
C6 C9 H9B 109.5 . . ?
C6 C9 H9C 109.5 . . ?
H9A C9 H9B 109.5 . . ?
H9A C9 H9C 109.5 . . ?
H9B C9 H9C 109.5 . . ?
C24 C28 H28A 109.5 . . ?
C24 C28 H28B 109.5 . . ?
C24 C28 H28C 109.5 . . ?
H28A C28 H28B 109.5 . . ?
H28A C28 H28C 109.5 . . ?
H28B C28 H28C 109.5 . . ?
N47 C48 H48 118.1 . . ?
N47 C48 C49 123.8(5) . . ?
C49 C48 H48 118.1 . . ?
C4 C8 H8A 109.5 . . ?
C4 C8 H8B 109.5 . . ?
C4 C8 H8C 109.5 . . ?
H8A C8 H8B 109.5 . . ?
H8A C8 H8C 109.5 . . ?
H8B C8 H8C 109.5 . . ?
C46 C45 H45 120.6 . . ?
C46 C45 C44 118.7(5) . . ?
C44 C45 H45 120.6 . . ?
C48 C49 H49 120.7 . . ?
C48 C49 C50 118.7(5) . . ?
C50 C49 H49 120.7 . . ?
N41 C46 C45 125.0(5) . . ?
N41 C46 H46 117.5 . . ?
C45 C46 H46 117.5 . . ?
N41 C42 H42 117.7 . . ?
N41 C42 C43 124.6(5) . . ?
C43 C42 H42 117.7 . . ?
C42 C43 H43 121.2 . . ?
C42 C43 C44 117.6(5) . . ?
C44 C43 H43 121.2 . . ?
N47 C52 H52 118.2 . . ?
N47 C52 C51 123.7(5) . . ?
C51 C52 H52 118.2 . . ?
C52 C51 H51 121.0 . . ?
C52 C51 C50 118.0(5) . . ?
C50 C51 H51 121.0 . . ?
C45 C44 C43 118.4(5) . . ?
C45 C44 H44 120.8 . . ?
C43 C44 H44 120.8 . . ?
C49 C50 C51 118.6(5) . . ?
C49 C50 H50 120.7 . . ?
C51 C50 H50 120.7 . . ?
C15 C14 C17 121.1(3) . . ?
N13 C14 C15 122.1(3) . . ?
N13 C14 C17 116.9(3) . . ?
N18 C17 C14 179.5(4) . . ?
C12 N13 C14 116.3(3) . . ?
N10 C12 C11 119.9(3) 2_666 . ?
N13 C12 N10 118.5(3) . 2_666 ?
N13 C12 C11 121.6(3) . . ?

loop_
_geom_bond_atom_site_label_1
_geom_bond_atom_site_label_2
_geom_bond_distance
_geom_bond_site_symmetry_2
_geom_bond_publ_flag
N36 C31 1.320(4) . ?
N36 C35 1.350(5) . ?
N30 C32 1.384(4) 2_757 ?
N30 C31 1.376(4) . ?
N30 C21 1.451(4) . ?
N33 C32 1.304(5) . ?
N33 C34 1.359(5) . ?
N16 C15 1.357(4) . ?
N16 C11 1.308(5) . ?
N10 C1 1.457(4) . ?
N10 C11 1.379(4) . ?
N10 C12 1.380(4) 2_666 ?
N20 C19 1.147(5) . ?
N40 C39 1.131(5) . ?
C32 C31 1.433(5) . ?
N38 C37 1.147(5) . ?
C1 C6 1.383(5) . ?
C1 C2 1.387(5) . ?
C22 C23 1.381(5) . ?
C22 C21 1.399(5) . ?
C22 C27 1.498(5) . ?
C35 C34 1.373(5) . ?
C35 C39 1.452(5) . ?
N47 C48 1.329(6) . ?
N47 C52 1.317(6) . ?
C19 C15 1.443(5) . ?
C34 C37 1.434(5) . ?
C6 C5 1.395(5) . ?
C6 C9 1.505(5) . ?
C23 H23 0.9500 . ?
C23 C24 1.394(5) . ?
C15 C14 1.374(5) . ?
C11 C12 1.443(5) . ?
C26 C21 1.391(5) . ?
C26 C25 1.381(5) . ?
C26 C29 1.509(5) . ?
C2 C3 1.401(5) . ?
C2 C7 1.502(5) . ?
C24 C25 1.406(5) . ?
C24 C28 1.495(5) . ?
C25 H25 0.9500 . ?
C5 H5 0.9500 . ?
C5 C4 1.383(6) . ?
C3 H3 0.9500 . ?
C3 C4 1.375(6) . ?
N41 C46 1.326(6) . ?
N41 C42 1.332(6) . ?
C4 C8 1.517(5) . ?
C29 H29A 0.9800 . ?
C29 H29B 0.9800 . ?
C29 H29C 0.9800 . ?
C27 H27A 0.9800 . ?
C27 H27B 0.9800 . ?
C27 H27C 0.9800 . ?
C7 H7A 0.9800 . ?
C7 H7B 0.9800 . ?
C7 H7C 0.9800 . ?
C9 H9A 0.9800 . ?
C9 H9B 0.9800 . ?
C9 H9C 0.9800 . ?
C28 H28A 0.9800 . ?
C28 H28B 0.9800 . ?
C28 H28C 0.9800 . ?
C48 H48 0.9500 . ?
C48 C49 1.361(6) . ?
C8 H8A 0.9800 . ?
C8 H8B 0.9800 . ?
C8 H8C 0.9800 . ?
C45 H45 0.9500 . ?
C45 C46 1.339(7) . ?
C45 C44 1.369(7) . ?
C49 H49 0.9500 . ?
C49 C50 1.365(8) . ?
C46 H46 0.9500 . ?
C42 H42 0.9500 . ?
C42 C43 1.355(7) . ?
C43 H43 0.9500 . ?
C43 C44 1.393(8) . ?
C52 H52 0.9500 . ?
C52 C51 1.369(8) . ?
C51 H51 0.9500 . ?
C51 C50 1.394(9) . ?
C44 H44 0.9500 . ?
C50 H50 0.9500 . ?
C14 C17 1.437(5) . ?
C14 N13 1.359(5) . ?
C17 N18 1.150(5) . ?
N13 C12 1.308(4) . ?

loop_
_geom_torsion_atom_site_label_1
_geom_torsion_atom_site_label_2
_geom_torsion_atom_site_label_3
_geom_torsion_atom_site_label_4
_geom_torsion
_geom_torsion_site_symmetry_1
_geom_torsion_site_symmetry_2
_geom_torsion_site_symmetry_3
_geom_torsion_site_symmetry_4
_geom_torsion_publ_flag
N36 C35 C34 N33 -2.7(5) . . . . ?
N36 C35 C34 C37 175.1(3) . . . . ?
N30 C32 C31 N36 176.1(3) 2_757 . . . ?
N30 C32 C31 N30 -3.7(5) 2_757 . . . ?
N33 C32 C31 N36 -3.3(5) . . . . ?
N33 C32 C31 N30 176.9(3) . . . . ?
N16 C15 C14 C17 176.4(3) . . . . ?
N16 C15 C14 N13 -2.4(6) . . . . ?
N16 C11 C12 N10 175.8(3) . . . 2_666 ?
N16 C11 C12 N13 -3.5(5) . . . . ?
N10 C1 C6 C5 174.3(3) . . . . ?
N10 C1 C6 C9 -6.1(5) . . . . ?
N10 C1 C2 C3 -173.9(3) . . . . ?
N10 C1 C2 C7 7.6(5) . . . . ?
N10 C11 C12 N10 -3.5(5) . . . 2_666 ?
N10 C11 C12 N13 177.2(3) . . . . ?
C32 N30 C31 N36 -176.1(3) 2_757 . . . ?
C32 N30 C31 C32 3.7(5) 2_757 . . . ?
C32 N30 C21 C22 97.5(4) 2_757 . . . ?
C32 N30 C21 C26 -84.3(4) 2_757 . . . ?
C32 N33 C34 C35 1.8(5) . . . . ?
C32 N33 C34 C37 -176.2(3) . . . . ?
C31 N36 C35 C34 0.4(5) . . . . ?
C31 N36 C35 C39 -178.8(3) . . . . ?
C31 N30 C21 C22 -82.4(4) . . . . ?
C31 N30 C21 C26 95.8(4) . . . . ?
C1 N10 C11 N16 0.3(5) . . . . ?
C1 N10 C11 C12 179.6(3) . . . . ?
C1 C6 C5 C4 -0.4(5) . . . . ?
C1 C2 C3 C4 -0.4(5) . . . . ?
C22 C23 C24 C25 3.5(5) . . . . ?
C22 C23 C24 C28 -175.6(3) . . . . ?
C35 N36 C31 N30 -177.8(3) . . . . ?
C35 N36 C31 C32 2.4(5) . . . . ?
N47 C48 C49 C50 1.4(8) . . . . ?
N47 C52 C51 C50 -0.9(9) . . . . ?
C19 C15 C14 C17 -7.0(5) . . . . ?
C19 C15 C14 N13 174.2(3) . . . . ?
C34 N33 C32 N30 -178.4(3) . . . 2_757 ?
C34 N33 C32 C31 1.1(5) . . . . ?
C6 C1 C2 C3 3.7(5) . . . . ?
C6 C1 C2 C7 -174.9(3) . . . . ?
C6 C5 C4 C3 3.4(6) . . . . ?
C6 C5 C4 C8 -175.9(4) . . . . ?
C23 C22 C21 N30 173.0(3) . . . . ?
C23 C22 C21 C26 -5.1(5) . . . . ?
C23 C24 C25 C26 -3.8(5) . . . . ?
C15 N16 C11 N10 -178.6(3) . . . . ?
C15 N16 C11 C12 2.1(5) . . . . ?
C15 C14 N13 C12 1.0(5) . . . . ?
C11 N16 C15 C19 -176.0(3) . . . . ?
C11 N16 C15 C14 0.7(5) . . . . ?
C11 N10 C1 C6 -83.0(4) . . . . ?
C11 N10 C1 C2 94.6(4) . . . . ?
C2 C1 C6 C5 -3.3(5) . . . . ?
C2 C1 C6 C9 176.3(3) . . . . ?
C2 C3 C4 C5 -3.0(6) . . . . ?
C2 C3 C4 C8 176.3(4) . . . . ?
C39 C35 C34 N33 176.5(3) . . . . ?
C39 C35 C34 C37 -5.6(6) . . . . ?
C21 N30 C31 N36 3.9(5) . . . . ?
C21 N30 C31 C32 -176.3(3) . . . . ?
C21 C22 C23 C24 0.8(5) . . . . ?
C21 C26 C25 C24 -0.2(5) . . . . ?
C25 C26 C21 N30 -173.2(3) . . . . ?
C25 C26 C21 C22 4.9(5) . . . . ?
N41 C42 C43 C44 1.1(9) . . . . ?
C29 C26 C21 N30 7.5(5) . . . . ?
C29 C26 C21 C22 -174.4(3) . . . . ?
C29 C26 C25 C24 179.1(3) . . . . ?
C27 C22 C23 C24 -179.1(3) . . . . ?
C27 C22 C21 N30 -7.1(5) . . . . ?
C27 C22 C21 C26 174.8(3) . . . . ?
C7 C2 C3 C4 178.1(4) . . . . ?
C9 C6 C5 C4 -180.0(4) . . . . ?
C28 C24 C25 C26 175.3(3) . . . . ?
C48 N47 C52 C51 0.2(8) . . . . ?
C48 C49 C50 C51 -2.0(9) . . . . ?
C46 N41 C42 C43 -1.8(8) . . . . ?
C46 C45 C44 C43 -2.4(9) . . . . ?
C42 N41 C46 C45 0.3(8) . . . . ?
C42 C43 C44 C45 1.1(9) . . . . ?
C52 N47 C48 C49 -0.4(7) . . . . ?
C52 C51 C50 C49 1.8(10) . . . . ?
C44 C45 C46 N41 1.8(9) . . . . ?
C14 N13 C12 N10 -177.6(3) . . . 2_666 ?
C14 N13 C12 C11 1.7(5) . . . . ?
C17 C14 N13 C12 -177.8(3) . . . . ?
C12 N10 C1 C6 93.1(4) 2_666 . . . ?
C12 N10 C1 C2 -89.2(4) 2_666 . . . ?
C12 N10 C11 N16 -175.8(3) 2_666 . . . ?
C12 N10 C11 C12 3.5(6) 2_666 . . . ?

loop_
_twin_individual_id
_twin_individual_mass_fraction_refined
1 0.695(8)
2 0.305(8)
